data_4124375
loop_
_publ_author_name
'Hern\'andez S\'anchez, Ra\'ul'
'Zheng, Shao-Liang'
'Betley, Theodore A.'

_publ_section_title
;
 Ligand Field Strength Mediates Electron Delocalization in Octahedral
 [((H)L)2Fe6(L')m](n+) Clusters.
;
_journal_issue 34
_journal_name_full 'Journal of the American Chemical Society'
_journal_page_first 11126
_journal_page_last 11143
_journal_paper_doi 10.1021/jacs.5b06453
_journal_volume 137
_journal_year 2015
_chemical_formula_sum 'C76 H118 B4 F16 Fe6 N22 O10'
_chemical_formula_weight 2182.26
_chemical_name_systematic
; 
 ? 
;
_space_group_IT_number 14
_symmetry_cell_setting monoclinic
_symmetry_space_group_name_Hall '-P 2yn'
_symmetry_space_group_name_H-M 'P 1 21/n 1'
_atom_sites_solution_hydrogens geom
_atom_sites_solution_primary direct
_atom_sites_solution_secondary difmap
_audit_creation_method SHELXL-97
_cell_angle_alpha 90.00
_cell_angle_beta 95.7441(19)
_cell_angle_gamma 90.00
_cell_formula_units_Z 2
_cell_length_a 17.812(2)
_cell_length_b 12.6705(15)
_cell_length_c 20.346(2)
_cell_measurement_reflns_used 9922
_cell_measurement_temperature 100(1)
_cell_measurement_theta_max 50.146
_cell_measurement_theta_min 5.151
_cell_volume 4568.8(9)
_computing_cell_refinement 'SAINT 7.46A (Bruker-AXS, 2009)'
_computing_data_collection 'APEX2 v2009.3.0 (Bruker-AXS, 2009)'
_computing_data_reduction 'SAINT 7.46A (Bruker-AXS, 2009)'
_computing_molecular_graphics 'Bruker SHELXTL (Sheldrick, 2008)'
_computing_publication_material 'Bruker SHELXTL (Sheldrick, 2008)'
_computing_structure_refinement 'SHELXL-97 (Sheldrick, 2008)'
_computing_structure_solution 'SHELXS-97 (Sheldrick, 2008)'
_diffrn_ambient_temperature 100(1)
_diffrn_measured_fraction_theta_full 0.999
_diffrn_measured_fraction_theta_max 0.999
_diffrn_measurement_device_type
;
Bruker D8 goniometer with CCD area detector
;
_diffrn_measurement_method 'phi and omega scans'
_diffrn_radiation_monochromator graphite
_diffrn_radiation_source 'fine-focus sealed tube'
_diffrn_radiation_type MoK\a
_diffrn_radiation_wavelength 0.71073
_diffrn_reflns_av_R_equivalents 0.0374
_diffrn_reflns_av_sigmaI/netI 0.0253
_diffrn_reflns_limit_h_max 21
_diffrn_reflns_limit_h_min -21
_diffrn_reflns_limit_k_max 15
_diffrn_reflns_limit_k_min -15
_diffrn_reflns_limit_l_max 24
_diffrn_reflns_limit_l_min -24
_diffrn_reflns_number 46907
_diffrn_reflns_theta_full 25.08
_diffrn_reflns_theta_max 25.08
_diffrn_reflns_theta_min 1.45
_exptl_absorpt_coefficient_mu 1.028
_exptl_absorpt_correction_T_max 0.9504
_exptl_absorpt_correction_T_min 0.8610
_exptl_absorpt_correction_type multi-scan
_exptl_absorpt_process_details 'SADABS (Sheldrick, 2008)'
_exptl_crystal_colour Black
_exptl_crystal_density_diffrn 1.586
_exptl_crystal_density_method 'not measured'
_exptl_crystal_description Block
_exptl_crystal_F_000 2256
_exptl_crystal_size_max 0.15
_exptl_crystal_size_mid 0.15
_exptl_crystal_size_min 0.05
_refine_diff_density_max 0.885
_refine_diff_density_min -1.045
_refine_diff_density_rms 0.131
_refine_ls_extinction_method none
_refine_ls_goodness_of_fit_ref 1.333
_refine_ls_hydrogen_treatment constr
_refine_ls_matrix_type full
_refine_ls_number_parameters 680
_refine_ls_number_reflns 8086
_refine_ls_number_restraints 194
_refine_ls_restrained_S_all 1.323
_refine_ls_R_factor_all 0.0907
_refine_ls_R_factor_gt 0.0852
_refine_ls_shift/su_max 0.001
_refine_ls_shift/su_mean 0.000
_refine_ls_structure_factor_coef Fsqd
_refine_ls_weighting_details 'calc w=1/[\s^2^(Fo^2^)+(0.0000P)^2^+58.8521P] where P=(Fo^2^+2Fc^2^)/3'
_refine_ls_weighting_scheme calc
_refine_ls_wR_factor_gt 0.1966
_refine_ls_wR_factor_ref 0.1988
_reflns_number_gt 7389
_reflns_number_total 8086
_reflns_threshold_expression >2sigma(I)
_cod_data_source_file ja5b06453_si_002.cif
_cod_data_source_block zsl3
_cod_depositor_comments
;
The following automatic conversions were performed:

'_symmetry_cell_setting' value 'Monoclinic' changed to 'monoclinic'
according to
/usr/data/users/saulius/crontab/automatic-downloads/current/ACS/lib/dictionaries/cif_core.dic
dictionary named 'cif_core.dic' version 2.4.2 from 2011-04-26.

Automatic conversion script
Id: cif_fix_values 3271 2015-04-21 07:52:19Z andrius 
;
_cod_original_cell_volume 4568.7(9)
_cod_original_sg_symbol_H-M P21/n
_cod_database_code 4124375

loop_
_symmetry_equiv_pos_as_xyz
'x, y, z'
'-x+1/2, y+1/2, -z+1/2'
'-x, -y, -z'
'x-1/2, -y-1/2, z-1/2'

loop_
_atom_site_label
_atom_site_type_symbol
_atom_site_fract_x
_atom_site_fract_y
_atom_site_fract_z
_atom_site_U_iso_or_equiv
_atom_site_adp_type
_atom_site_occupancy
_atom_site_symmetry_multiplicity
_atom_site_calc_flag
_atom_site_refinement_flags
_atom_site_disorder_assembly
_atom_site_disorder_group
C2 C 0.6615(4) 0.6959(6) 0.5992(4) 0.0201(16) Uani 1 1 d . . .
C4 C 0.5915(4) 0.7644(6) 0.5801(4) 0.0196(15) Uani 1 1 d . . .
H4A H 0.5727 0.7911 0.6211 0.024 Uiso 1 1 calc R . .
H4B H 0.6072 0.8263 0.5550 0.024 Uiso 1 1 calc R . .
C3 C 0.6945(4) 0.6538(6) 0.5387(4) 0.0204(16) Uani 1 1 d . . .
H3A H 0.7040 0.7144 0.5099 0.025 Uiso 1 1 calc R . .
H3B H 0.7441 0.6215 0.5532 0.025 Uiso 1 1 calc R . .
C5 C 0.6458(4) 0.6081(6) 0.6464(4) 0.0186(15) Uani 1 1 d . . .
H5A H 0.6930 0.5675 0.6567 0.022 Uiso 1 1 calc R . .
H5B H 0.6331 0.6408 0.6881 0.022 Uiso 1 1 calc R . .
C1 C 0.7210(4) 0.7693(6) 0.6345(4) 0.0241(17) Uani 1 1 d . . .
H1A H 0.7398 0.8176 0.6023 0.036 Uiso 1 1 calc R . .
H1B H 0.7629 0.7271 0.6554 0.036 Uiso 1 1 calc R . .
H1C H 0.6982 0.8100 0.6683 0.036 Uiso 1 1 calc R . .
C41 C 0.4737(4) 0.7924(6) 0.5191(4) 0.0179(15) Uani 1 1 d . . .
C42 C 0.4594(4) 0.8857(6) 0.5537(4) 0.0216(16) Uani 1 1 d . . .
H42 H 0.4869 0.9004 0.5952 0.026 Uiso 1 1 calc R . .
C43 C 0.4047(5) 0.9560(6) 0.5265(4) 0.0299(19) Uani 1 1 d . . .
H43 H 0.3945 1.0181 0.5503 0.036 Uiso 1 1 calc R . .
C44 C 0.3655(5) 0.9376(6) 0.4666(4) 0.0277(18) Uani 1 1 d . . .
H44 H 0.3294 0.9876 0.4486 0.033 Uiso 1 1 calc R . .
C45 C 0.3780(4) 0.8459(6) 0.4314(4) 0.0213(16) Uani 1 1 d . . .
H45 H 0.3509 0.8334 0.3895 0.026 Uiso 1 1 calc R . .
C46 C 0.4307(4) 0.7729(6) 0.4586(3) 0.0164(15) Uani 1 1 d . . .
C31 C 0.6953(4) 0.5310(6) 0.4504(3) 0.0167(14) Uani 1 1 d . . .
C32 C 0.7541(4) 0.5852(6) 0.4237(4) 0.0219(16) Uani 1 1 d . . .
H32 H 0.7663 0.6558 0.4363 0.026 Uiso 1 1 calc R . .
C33 C 0.7939(4) 0.5321(7) 0.3778(4) 0.0298(19) Uani 1 1 d . . .
H33 H 0.8334 0.5677 0.3588 0.036 Uiso 1 1 calc R . .
C34 C 0.7772(4) 0.4293(6) 0.3596(4) 0.0284(18) Uani 1 1 d . . .
H34 H 0.8056 0.3948 0.3289 0.034 Uiso 1 1 calc R . .
C35 C 0.7191(4) 0.3761(7) 0.3858(4) 0.0234(16) Uani 1 1 d . . .
H35 H 0.7078 0.3051 0.3734 0.028 Uiso 1 1 calc R . .
C36 C 0.6777(4) 0.4274(6) 0.4304(4) 0.0208(16) Uani 1 1 d . . .
C51 C 0.5703(4) 0.4682(6) 0.6800(3) 0.0151(14) Uani 1 1 d . . .
C52 C 0.6196(4) 0.4464(6) 0.7351(4) 0.0202(15) Uani 1 1 d . . .
H52 H 0.6703 0.4704 0.7374 0.024 Uiso 1 1 calc R . .
C53 C 0.5952(4) 0.3895(6) 0.7871(4) 0.0232(16) Uani 1 1 d . . .
H53 H 0.6294 0.3750 0.8249 0.028 Uiso 1 1 calc R . .
C54 C 0.5217(4) 0.3537(6) 0.7844(4) 0.0241(17) Uani 1 1 d . . .
H54 H 0.5055 0.3155 0.8206 0.029 Uiso 1 1 calc R . .
C55 C 0.4719(4) 0.3727(6) 0.7298(4) 0.0215(16) Uani 1 1 d . . .
H55 H 0.4217 0.3469 0.7278 0.026 Uiso 1 1 calc R . .
C56 C 0.4957(4) 0.4302(5) 0.6773(3) 0.0168(15) Uani 1 1 d . . .
C6 C 0.4396(4) 0.6498(6) 0.7086(4) 0.0190(15) Uani 1 1 d . . .
H6 H 0.4122 0.5855 0.7078 0.023 Uiso 1 1 calc R . .
C7 C 0.4779(6) 0.8099(7) 0.7661(5) 0.043(2) Uani 1 1 d . . .
H7A H 0.5207 0.8090 0.7393 0.064 Uiso 1 1 calc R . .
H7B H 0.4962 0.8233 0.8124 0.064 Uiso 1 1 calc R . .
H7C H 0.4426 0.8657 0.7502 0.064 Uiso 1 1 calc R . .
C8 C 0.3973(5) 0.6786(7) 0.8161(4) 0.037(2) Uani 1 1 d . . .
H8A H 0.3535 0.7251 0.8172 0.055 Uiso 1 1 calc R . .
H8B H 0.4299 0.6852 0.8577 0.055 Uiso 1 1 calc R . .
H8C H 0.3802 0.6054 0.8104 0.055 Uiso 1 1 calc R . .
C9 C 0.5731(4) 0.8011(6) 0.3752(4) 0.0197(15) Uani 1 1 d D . .
H9A H 0.5200 0.8046 0.3649 0.024 Uiso 0.57(3) 1 calc PR A 1
H9B H 0.5200 0.8046 0.3649 0.024 Uiso 0.43(3) 1 calc PR A 2
N8 N 0.6164(4) 0.8587(6) 0.3399(4) 0.0321(16) Uani 0.57(3) 1 d PDU A 1
C10 C 0.5880(13) 0.9398(16) 0.2941(11) 0.033(3) Uani 0.57(3) 1 d PDU A 1
H10A H 0.6301 0.9718 0.2737 0.050 Uiso 0.57(3) 1 calc PR A 1
H10B H 0.5622 0.9942 0.3177 0.050 Uiso 0.57(3) 1 calc PR A 1
H10C H 0.5524 0.9086 0.2597 0.050 Uiso 0.57(3) 1 calc PR A 1
C11 C 0.6983(7) 0.8377(19) 0.3417(13) 0.036(3) Uani 0.57(3) 1 d PDU A 1
H11A H 0.7210 0.8878 0.3128 0.054 Uiso 0.57(3) 1 calc PR A 1
H11B H 0.7063 0.7656 0.3266 0.054 Uiso 0.57(3) 1 calc PR A 1
H11C H 0.7219 0.8460 0.3871 0.054 Uiso 0.57(3) 1 calc PR A 1
N8A N 0.6164(4) 0.8587(6) 0.3399(4) 0.0321(16) Uani 0.43(3) 1 d PD A 2
C35A C 0.5849(18) 0.908(2) 0.2785(11) 0.033(3) Uani 0.43(3) 1 d PD A 2
H35A H 0.6245 0.9471 0.2590 0.050 Uiso 0.43(3) 1 calc PR A 2
H35B H 0.5443 0.9562 0.2876 0.050 Uiso 0.43(3) 1 calc PR A 2
H35C H 0.5647 0.8531 0.2476 0.050 Uiso 0.43(3) 1 calc PR A 2
C36A C 0.6976(9) 0.868(2) 0.3658(15) 0.036(3) Uani 0.43(3) 1 d PD A 2
H36A H 0.7239 0.9123 0.3358 0.054 Uiso 0.43(3) 1 calc PR A 2
H36B H 0.7206 0.7979 0.3688 0.054 Uiso 0.43(3) 1 calc PR A 2
H36C H 0.7015 0.9006 0.4097 0.054 Uiso 0.43(3) 1 calc PR A 2
O3 O 0.6998(3) 0.4081(4) 0.5821(3) 0.0261(12) Uani 0.564(7) 1 d PDU A 1
N9 N 0.7874(6) 0.2813(10) 0.6092(6) 0.025(2) Uani 0.564(7) 1 d PDU A 1
C37 C 0.7415(6) 0.3388(9) 0.5690(6) 0.0182(19) Uani 0.564(7) 1 d PDU A 1
H37 H 0.7414 0.3231 0.5233 0.022 Uiso 0.564(7) 1 calc PR A 1
C38 C 0.7888(9) 0.2915(14) 0.6796(7) 0.030(3) Uani 0.564(7) 1 d PDU A 1
H38A H 0.7483 0.3392 0.6901 0.044 Uiso 0.564(7) 1 calc PR A 1
H38B H 0.8376 0.3204 0.6976 0.044 Uiso 0.564(7) 1 calc PR A 1
H38C H 0.7814 0.2221 0.6991 0.044 Uiso 0.564(7) 1 calc PR A 1
C39 C 0.8331(9) 0.1979(13) 0.5828(8) 0.042(3) Uani 0.564(7) 1 d PDU A 1
H39A H 0.8156 0.1288 0.5967 0.062 Uiso 0.564(7) 1 calc PR A 1
H39B H 0.8861 0.2075 0.5996 0.062 Uiso 0.564(7) 1 calc PR A 1
H39C H 0.8280 0.2016 0.5344 0.062 Uiso 0.564(7) 1 calc PR A 1
O3A O 0.6998(3) 0.4081(4) 0.5821(3) 0.0261(12) Uani 0.436(7) 1 d PD A 2
N9A N 0.7966(8) 0.3225(12) 0.6368(9) 0.025(2) Uani 0.436(7) 1 d PD A 2
C37A C 0.7253(8) 0.3497(12) 0.6223(7) 0.0182(19) Uani 0.436(7) 1 d PD A 2
H37A H 0.6902 0.3172 0.6482 0.022 Uiso 0.436(7) 1 calc PR A 2
C38A C 0.8188(12) 0.2606(18) 0.6945(9) 0.030(3) Uani 0.436(7) 1 d PD A 2
H38D H 0.8467 0.3051 0.7280 0.044 Uiso 0.436(7) 1 calc PR A 2
H38E H 0.8511 0.2024 0.6827 0.044 Uiso 0.436(7) 1 calc PR A 2
H38F H 0.7738 0.2320 0.7121 0.044 Uiso 0.436(7) 1 calc PR A 2
C39A C 0.8556(11) 0.3663(17) 0.5994(10) 0.042(3) Uani 0.436(7) 1 d PD A 2
H39D H 0.8324 0.3972 0.5581 0.062 Uiso 0.436(7) 1 calc PR A 2
H39E H 0.8904 0.3100 0.5893 0.062 Uiso 0.436(7) 1 calc PR A 2
H39F H 0.8834 0.4210 0.6257 0.062 Uiso 0.436(7) 1 calc PR A 2
N4 N 0.5288(3) 0.7115(4) 0.5403(3) 0.0138(12) Uani 1 1 d . A .
N44 N 0.4468(3) 0.6757(4) 0.4292(3) 0.0153(12) Uani 1 1 d . . .
H44A H 0.4416 0.6800 0.3833 0.018 Uiso 1 1 calc R . .
N3 N 0.6492(3) 0.5754(5) 0.4983(3) 0.0150(12) Uani 1 1 d . A .
N33 N 0.6160(3) 0.3834(5) 0.4585(3) 0.0174(12) Uani 1 1 d . . .
H33A H 0.6219 0.3111 0.4650 0.021 Uiso 1 1 calc R . .
N5 N 0.5854(3) 0.5332(5) 0.6242(3) 0.0170(12) Uani 1 1 d . . .
N55 N 0.4493(3) 0.4563(5) 0.6200(3) 0.0144(12) Uani 1 1 d . . .
H55A H 0.3995 0.4654 0.6290 0.017 Uiso 1 1 calc R . .
N7 N 0.4398(4) 0.7088(5) 0.7608(3) 0.0222(14) Uani 1 1 d . . .
O2 O 0.4736(3) 0.6725(4) 0.6590(2) 0.0197(11) Uani 1 1 d . . .
O1 O 0.5989(3) 0.7422(4) 0.4216(2) 0.0211(11) Uani 1 1 d . A .
Fe1 Fe 0.54496(5) 0.62242(8) 0.46279(5) 0.0141(2) Uani 1 1 d . . .
Fe3 Fe 0.59844(5) 0.45535(8) 0.53945(5) 0.0146(2) Uani 1 1 d D . .
Fe2 Fe 0.48709(5) 0.58125(8) 0.57896(5) 0.0148(2) Uani 1 1 d . . .
B1 B 0.3539(6) 0.9494(7) 0.2672(5) 0.033(2) Uani 1 1 d D . .
F1 F 0.2901(3) 0.9539(4) 0.3017(3) 0.0463(14) Uani 1 1 d D . .
F2 F 0.4031(3) 1.0273(4) 0.2912(3) 0.0524(16) Uani 1 1 d D . .
F3 F 0.3305(4) 0.9625(6) 0.2015(3) 0.0700(19) Uani 1 1 d D . .
F4 F 0.3888(3) 0.8521(4) 0.2780(3) 0.0523(15) Uani 1 1 d D . .
B2 B 0.7223(8) 0.6387(12) 0.1949(9) 0.051(3) Uani 0.622(7) 1 d PDU B 1
F5 F 0.7374(9) 0.6247(10) 0.1291(7) 0.097(3) Uani 0.622(7) 1 d PDU B 1
F6 F 0.7880(6) 0.6685(10) 0.2300(7) 0.078(3) Uani 0.622(7) 1 d PDU B 1
F7 F 0.6677(6) 0.7148(7) 0.1936(6) 0.055(3) Uani 0.622(7) 1 d PDU B 1
F8 F 0.6960(12) 0.5453(13) 0.2191(13) 0.065(3) Uani 0.622(7) 1 d PDU B 1
B2A B 0.7149(12) 0.6282(18) 0.2076(12) 0.051(3) Uani 0.378(7) 1 d PD B 2
F5A F 0.7174(13) 0.7019(15) 0.2584(10) 0.097(3) Uani 0.378(7) 1 d PD B 2
F6A F 0.7824(9) 0.6210(16) 0.1819(12) 0.078(3) Uani 0.378(7) 1 d PD B 2
F7A F 0.6601(9) 0.6702(13) 0.1636(10) 0.055(3) Uani 0.378(7) 1 d PD B 2
F8A F 0.694(2) 0.531(2) 0.230(2) 0.065(3) Uani 0.378(7) 1 d PD B 2
O1S O 1.0025(11) 0.6711(19) 0.4345(10) 0.079(5) Uani 0.558(16) 1 d PDU C 1
N1S N 0.9688(5) 0.6482(8) 0.5418(5) 0.058(2) Uani 0.558(16) 1 d PU C 1
C1S C 0.9565(18) 0.683(3) 0.4750(16) 0.062(7) Uani 0.558(16) 1 d PDU C 1
H1S H 0.9100 0.7166 0.4610 0.074 Uiso 0.558(16) 1 calc PR C 1
C2S C 1.0485(15) 0.616(3) 0.568(2) 0.065(8) Uani 0.558(16) 1 d PU C 1
H2SA H 1.0794 0.6097 0.5308 0.098 Uiso 0.558(16) 1 calc PR C 1
H2SB H 1.0472 0.5487 0.5908 0.098 Uiso 0.558(16) 1 calc PR C 1
H2SC H 1.0702 0.6704 0.5985 0.098 Uiso 0.558(16) 1 calc PR C 1
C3S C 0.9066(12) 0.6664(19) 0.5782(12) 0.055(5) Uani 0.558(16) 1 d PU C 1
H3SA H 0.9185 0.6410 0.6236 0.083 Uiso 0.558(16) 1 calc PR C 1
H3SB H 0.8623 0.6286 0.5575 0.083 Uiso 0.558(16) 1 calc PR C 1
H3SC H 0.8957 0.7422 0.5789 0.083 Uiso 0.558(16) 1 calc PR C 1
O1T O 1.0000(15) 0.736(2) 0.4570(13) 0.079(5) Uani 0.442(16) 1 d PD C 2
C1T C 0.952(2) 0.713(4) 0.495(2) 0.062(7) Uani 0.442(16) 1 d PD C 2
H1T H 0.9037 0.7445 0.4891 0.074 Uiso 0.442(16) 1 calc PR C 2
N1T N 0.9688(5) 0.6482(8) 0.5418(5) 0.058(2) Uani 0.442(16) 1 d P C 2
C2T C 1.024(2) 0.590(4) 0.560(3) 0.065(8) Uani 0.442(16) 1 d P C 2
H2TA H 1.0143 0.5504 0.5993 0.098 Uiso 0.442(16) 1 calc PR C 2
H2TB H 1.0696 0.6330 0.5692 0.098 Uiso 0.442(16) 1 calc PR C 2
H2TC H 1.0322 0.5398 0.5241 0.098 Uiso 0.442(16) 1 calc PR C 2
C3T C 0.9199(16) 0.610(2) 0.5950(16) 0.055(5) Uani 0.442(16) 1 d P C 2
H3TA H 0.8714 0.6468 0.5900 0.083 Uiso 0.442(16) 1 calc PR C 2
H3TB H 0.9458 0.6246 0.6388 0.083 Uiso 0.442(16) 1 calc PR C 2
H3TC H 0.9114 0.5337 0.5901 0.083 Uiso 0.442(16) 1 calc PR C 2
O2S O 0.175(2) 0.113(2) 0.4873(14) 0.091(9) Uani 0.528(7) 1 d PDU D -1
N2S N 0.0825(9) 0.0014(14) 0.5100(7) 0.051(3) Uani 0.528(7) 1 d PDU D -1
C4S C 0.1481(12) 0.0458(18) 0.5215(11) 0.056(4) Uani 0.528(7) 1 d PDU D -1
H4S H 0.1783 0.0241 0.5603 0.068 Uiso 0.528(7) 1 calc PR D -1
C6S C 0.0278(13) 0.033(2) 0.4556(11) 0.076(5) Uani 0.528(7) 1 d PDU D -1
H6SA H 0.0191 0.1097 0.4580 0.113 Uiso 0.528(7) 1 calc PR D -1
H6SB H -0.0198 -0.0041 0.4586 0.113 Uiso 0.528(7) 1 calc PR D -1
H6SC H 0.0474 0.0165 0.4135 0.113 Uiso 0.528(7) 1 calc PR D -1
C5S C 0.0573(14) -0.0725(19) 0.5549(12) 0.076(5) Uani 0.528(7) 1 d PDU D -1
H5SA H 0.0997 -0.1169 0.5725 0.114 Uiso 0.528(7) 1 calc PR D -1
H5SB H 0.0179 -0.1168 0.5321 0.114 Uiso 0.528(7) 1 calc PR D -1
H5SC H 0.0370 -0.0349 0.5913 0.114 Uiso 0.528(7) 1 calc PR D -1
O2T O 0.813(3) -0.129(2) 0.4795(16) 0.091(9) Uani 0.472(7) 1 d PD D -2
N2T N 0.8228(11) 0.0458(14) 0.5056(8) 0.051(3) Uani 0.472(7) 1 d PD D -2
C4T C 0.8088(14) -0.0342(17) 0.4666(12) 0.056(4) Uani 0.472(7) 1 d PD D -2
H4T H 0.7934 -0.0173 0.4218 0.068 Uiso 0.472(7) 1 calc PR D -2
C5T C 0.8095(17) 0.1555(18) 0.4840(14) 0.076(5) Uani 0.472(7) 1 d PD D -2
H5TA H 0.7893 0.1564 0.4374 0.114 Uiso 0.472(7) 1 calc PR D -2
H5TB H 0.8572 0.1946 0.4894 0.114 Uiso 0.472(7) 1 calc PR D -2
H5TC H 0.7732 0.1885 0.5108 0.114 Uiso 0.472(7) 1 calc PR D -2
C6T C 0.8491(16) 0.032(2) 0.5728(11) 0.076(5) Uani 0.472(7) 1 d PD D -2
H6TA H 0.8548 -0.0435 0.5825 0.113 Uiso 0.472(7) 1 calc PR D -2
H6TB H 0.8128 0.0626 0.6005 0.113 Uiso 0.472(7) 1 calc PR D -2
H6TC H 0.8980 0.0672 0.5821 0.113 Uiso 0.472(7) 1 calc PR D -2

loop_
_atom_site_aniso_label
_atom_site_aniso_U_11
_atom_site_aniso_U_22
_atom_site_aniso_U_33
_atom_site_aniso_U_23
_atom_site_aniso_U_13
_atom_site_aniso_U_12
C2 0.014(3) 0.023(4) 0.024(4) -0.005(3) 0.001(3) -0.005(3)
C4 0.018(4) 0.019(4) 0.023(4) -0.003(3) 0.005(3) -0.005(3)
C3 0.017(3) 0.017(4) 0.028(4) -0.002(3) 0.003(3) -0.004(3)
C5 0.015(3) 0.019(4) 0.023(4) -0.004(3) 0.003(3) -0.005(3)
C1 0.024(4) 0.021(4) 0.028(4) -0.002(3) 0.007(3) -0.006(3)
C41 0.014(3) 0.017(4) 0.024(4) 0.002(3) 0.010(3) 0.000(3)
C42 0.027(4) 0.013(4) 0.025(4) -0.003(3) 0.008(3) -0.001(3)
C43 0.036(5) 0.014(4) 0.042(5) -0.003(4) 0.016(4) 0.006(3)
C44 0.031(4) 0.017(4) 0.036(5) 0.008(3) 0.008(4) 0.006(3)
C45 0.018(4) 0.017(4) 0.029(4) 0.006(3) 0.005(3) 0.001(3)
C46 0.017(3) 0.016(4) 0.017(3) 0.004(3) 0.007(3) -0.005(3)
C31 0.013(3) 0.015(4) 0.023(4) -0.002(3) 0.005(3) 0.000(3)
C32 0.017(4) 0.023(4) 0.026(4) 0.010(3) 0.008(3) 0.003(3)
C33 0.027(4) 0.027(4) 0.040(5) 0.014(4) 0.021(4) 0.009(3)
C34 0.028(4) 0.020(4) 0.040(5) 0.000(4) 0.017(4) 0.006(3)
C35 0.018(4) 0.026(4) 0.027(4) 0.003(3) 0.009(3) 0.006(3)
C36 0.013(3) 0.027(4) 0.023(4) 0.000(3) 0.003(3) 0.006(3)
C51 0.014(3) 0.017(4) 0.015(3) 0.000(3) 0.003(3) 0.003(3)
C52 0.016(3) 0.016(4) 0.030(4) -0.003(3) 0.006(3) 0.004(3)
C53 0.028(4) 0.014(4) 0.026(4) 0.002(3) -0.003(3) 0.005(3)
C54 0.028(4) 0.021(4) 0.024(4) 0.006(3) 0.009(3) 0.004(3)
C55 0.021(4) 0.018(4) 0.028(4) -0.004(3) 0.011(3) 0.002(3)
C56 0.016(3) 0.012(4) 0.024(4) -0.007(3) 0.009(3) -0.003(3)
C6 0.021(4) 0.010(3) 0.027(4) -0.004(3) 0.006(3) -0.002(3)
C7 0.056(6) 0.032(5) 0.041(5) -0.013(4) 0.010(5) -0.024(5)
C8 0.048(5) 0.030(5) 0.036(5) -0.003(4) 0.023(4) -0.007(4)
C9 0.016(3) 0.023(4) 0.022(4) 0.000(3) 0.008(3) 0.001(3)
N8 0.026(3) 0.028(4) 0.046(4) 0.017(3) 0.016(3) 0.007(3)
C10 0.035(4) 0.023(7) 0.044(6) 0.013(5) 0.017(5) 0.010(6)
C11 0.025(3) 0.037(7) 0.049(8) 0.015(6) 0.017(5) 0.006(4)
N8A 0.026(3) 0.028(4) 0.046(4) 0.017(3) 0.016(3) 0.007(3)
C35A 0.035(4) 0.023(7) 0.044(6) 0.013(5) 0.017(5) 0.010(6)
C36A 0.025(3) 0.037(7) 0.049(8) 0.015(6) 0.017(5) 0.006(4)
O3 0.014(2) 0.019(3) 0.044(3) 0.001(2) -0.006(2) 0.000(2)
N9 0.019(4) 0.018(6) 0.039(7) 0.004(4) 0.006(5) 0.009(4)
C37 0.019(5) 0.012(5) 0.024(5) 0.003(4) 0.007(4) -0.007(3)
C38 0.019(9) 0.031(9) 0.037(6) 0.003(6) -0.006(6) 0.006(6)
C39 0.039(7) 0.037(7) 0.050(8) 0.002(6) 0.011(6) 0.019(6)
O3A 0.014(2) 0.019(3) 0.044(3) 0.001(2) -0.006(2) 0.000(2)
N9A 0.019(4) 0.018(6) 0.039(7) 0.004(4) 0.006(5) 0.009(4)
C37A 0.019(5) 0.012(5) 0.024(5) 0.003(4) 0.007(4) -0.007(3)
C38A 0.019(9) 0.031(9) 0.037(6) 0.003(6) -0.006(6) 0.006(6)
C39A 0.039(7) 0.037(7) 0.050(8) 0.002(6) 0.011(6) 0.019(6)
N4 0.015(3) 0.010(3) 0.017(3) 0.001(2) 0.004(2) 0.000(2)
N44 0.012(3) 0.013(3) 0.023(3) -0.001(2) 0.008(2) 0.002(2)
N3 0.013(3) 0.016(3) 0.016(3) -0.002(2) 0.004(2) -0.001(2)
N33 0.011(3) 0.015(3) 0.026(3) 0.001(3) 0.005(2) 0.004(2)
N5 0.016(3) 0.015(3) 0.020(3) -0.002(2) 0.003(2) -0.006(2)
N55 0.010(3) 0.014(3) 0.020(3) 0.001(2) 0.006(2) 0.000(2)
N7 0.027(3) 0.018(3) 0.023(3) -0.004(3) 0.010(3) -0.007(3)
O2 0.020(3) 0.021(3) 0.020(3) -0.003(2) 0.007(2) -0.001(2)
O1 0.016(2) 0.021(3) 0.027(3) 0.002(2) 0.005(2) -0.005(2)
Fe1 0.0110(5) 0.0137(5) 0.0184(5) -0.0018(4) 0.0053(4) -0.0022(4)
Fe3 0.0099(5) 0.0145(5) 0.0200(5) -0.0028(4) 0.0047(4) -0.0014(4)
Fe2 0.0117(5) 0.0143(5) 0.0191(5) -0.0026(4) 0.0052(4) -0.0019(4)
B1 0.039(5) 0.029(5) 0.030(5) -0.001(4) -0.001(4) 0.005(4)
F1 0.024(3) 0.046(3) 0.068(4) 0.012(3) 0.002(2) 0.005(2)
F2 0.033(3) 0.037(3) 0.087(5) -0.011(3) 0.007(3) -0.014(2)
F3 0.087(5) 0.075(5) 0.046(4) 0.009(3) -0.008(3) 0.007(4)
F4 0.067(4) 0.032(3) 0.060(4) -0.007(3) 0.011(3) 0.021(3)
B2 0.041(5) 0.021(5) 0.093(7) -0.005(5) 0.026(5) -0.004(4)
F5 0.125(9) 0.063(6) 0.113(7) -0.037(6) 0.066(6) -0.033(6)
F6 0.042(4) 0.063(7) 0.129(8) 0.025(6) 0.004(5) -0.018(4)
F7 0.051(4) 0.022(5) 0.094(8) 0.013(4) 0.024(5) 0.001(4)
F8 0.050(4) 0.017(4) 0.132(8) 0.009(4) 0.023(5) -0.003(3)
B2A 0.041(5) 0.021(5) 0.093(7) -0.005(5) 0.026(5) -0.004(4)
F5A 0.125(9) 0.063(6) 0.113(7) -0.037(6) 0.066(6) -0.033(6)
F6A 0.042(4) 0.063(7) 0.129(8) 0.025(6) 0.004(5) -0.018(4)
F7A 0.051(4) 0.022(5) 0.094(8) 0.013(4) 0.024(5) 0.001(4)
F8A 0.050(4) 0.017(4) 0.132(8) 0.009(4) 0.023(5) -0.003(3)
O1S 0.065(7) 0.107(16) 0.069(10) 0.030(10) 0.020(7) 0.017(11)
N1S 0.047(5) 0.054(6) 0.075(6) 0.002(5) 0.023(4) -0.006(4)
C1S 0.046(7) 0.063(18) 0.077(13) 0.009(14) 0.008(9) 0.012(11)
C2S 0.054(12) 0.07(2) 0.076(12) 0.022(13) 0.013(11) 0.009(15)
C3S 0.045(8) 0.051(14) 0.070(11) -0.014(11) 0.013(8) 0.001(10)
O1T 0.065(7) 0.107(16) 0.069(10) 0.030(10) 0.020(7) 0.017(11)
C1T 0.046(7) 0.063(18) 0.077(13) 0.009(14) 0.008(9) 0.012(11)
N1T 0.047(5) 0.054(6) 0.075(6) 0.002(5) 0.023(4) -0.006(4)
C2T 0.054(12) 0.07(2) 0.076(12) 0.022(13) 0.013(11) 0.009(15)
C3T 0.045(8) 0.051(14) 0.070(11) -0.014(11) 0.013(8) 0.001(10)
O2S 0.073(13) 0.078(11) 0.12(3) 0.058(16) 0.02(2) -0.004(7)
N2S 0.057(7) 0.059(8) 0.037(6) 0.000(5) 0.002(5) -0.009(6)
C4S 0.054(10) 0.063(10) 0.051(9) 0.018(8) 0.005(9) -0.002(9)
C6S 0.068(10) 0.101(15) 0.055(10) 0.020(10) -0.008(8) -0.006(11)
C5S 0.086(13) 0.054(11) 0.087(13) 0.026(9) 0.002(10) -0.009(9)
O2T 0.073(13) 0.078(11) 0.12(3) 0.058(16) 0.02(2) -0.004(7)
N2T 0.057(7) 0.059(8) 0.037(6) 0.000(5) 0.002(5) -0.009(6)
C4T 0.054(10) 0.063(10) 0.051(9) 0.018(8) 0.005(9) -0.002(9)
C5T 0.086(13) 0.054(11) 0.087(13) 0.026(9) 0.002(10) -0.009(9)
C6T 0.068(10) 0.101(15) 0.055(10) 0.020(10) -0.008(8) -0.006(11)

loop_
_atom_type_symbol
_atom_type_description
_atom_type_scat_dispersion_real
_atom_type_scat_dispersion_imag
_atom_type_scat_source
C C 0.0033 0.0016 'International Tables Vol C Tables 4.2.6.8 and 6.1.1.4'
H H 0.0000 0.0000 'International Tables Vol C Tables 4.2.6.8 and 6.1.1.4'
B B 0.0013 0.0007 'International Tables Vol C Tables 4.2.6.8 and 6.1.1.4'
F F 0.0171 0.0103 'International Tables Vol C Tables 4.2.6.8 and 6.1.1.4'
Fe Fe 0.3463 0.8444 'International Tables Vol C Tables 4.2.6.8 and 6.1.1.4'
N N 0.0061 0.0033 'International Tables Vol C Tables 4.2.6.8 and 6.1.1.4'
O O 0.0106 0.0060 'International Tables Vol C Tables 4.2.6.8 and 6.1.1.4'

loop_
_geom_angle_atom_site_label_1
_geom_angle_atom_site_label_2
_geom_angle_atom_site_label_3
_geom_angle
_geom_angle_site_symmetry_1
_geom_angle_site_symmetry_3
C5 C2 C3 111.7(6) . .
C5 C2 C1 108.2(6) . .
C3 C2 C1 106.8(6) . .
C5 C2 C4 112.3(6) . .
C3 C2 C4 111.4(6) . .
C1 C2 C4 106.3(6) . .
N4 C4 C2 115.7(6) . .
N4 C4 H4A 108.4 . .
C2 C4 H4A 108.4 . .
N4 C4 H4B 108.4 . .
C2 C4 H4B 108.4 . .
H4A C4 H4B 107.4 . .
N3 C3 C2 117.0(6) . .
N3 C3 H3A 108.1 . .
C2 C3 H3A 108.1 . .
N3 C3 H3B 108.1 . .
C2 C3 H3B 108.1 . .
H3A C3 H3B 107.3 . .
N5 C5 C2 117.1(6) . .
N5 C5 H5A 108.0 . .
C2 C5 H5A 108.0 . .
N5 C5 H5B 108.0 . .
C2 C5 H5B 108.0 . .
H5A C5 H5B 107.3 . .
C2 C1 H1A 109.5 . .
C2 C1 H1B 109.5 . .
H1A C1 H1B 109.5 . .
C2 C1 H1C 109.5 . .
H1A C1 H1C 109.5 . .
H1B C1 H1C 109.5 . .
C46 C41 C42 118.3(7) . .
C46 C41 N4 115.4(6) . .
C42 C41 N4 126.4(7) . .
C43 C42 C41 119.4(7) . .
C43 C42 H42 120.3 . .
C41 C42 H42 120.3 . .
C44 C43 C42 121.4(7) . .
C44 C43 H43 119.3 . .
C42 C43 H43 119.3 . .
C43 C44 C45 120.6(7) . .
C43 C44 H44 119.7 . .
C45 C44 H44 119.7 . .
C46 C45 C44 118.9(7) . .
C46 C45 H45 120.5 . .
C44 C45 H45 120.5 . .
C45 C46 C41 121.3(7) . .
C45 C46 N44 124.6(7) . .
C41 C46 N44 114.1(6) . .
C36 C31 C32 119.9(7) . .
C36 C31 N3 115.7(6) . .
C32 C31 N3 124.4(6) . .
C33 C32 C31 118.1(7) . .
C33 C32 H32 121.0 . .
C31 C32 H32 121.0 . .
C34 C33 C32 121.5(7) . .
C34 C33 H33 119.3 . .
C32 C33 H33 119.3 . .
C33 C34 C35 120.4(7) . .
C33 C34 H34 119.8 . .
C35 C34 H34 119.8 . .
C34 C35 C36 119.3(8) . .
C34 C35 H35 120.3 . .
C36 C35 H35 120.3 . .
C35 C36 C31 120.7(7) . .
C35 C36 N33 124.7(7) . .
C31 C36 N33 114.5(6) . .
C52 C51 C56 118.9(6) . .
C52 C51 N5 126.7(6) . .
C56 C51 N5 114.3(6) . .
C51 C52 C53 120.2(7) . .
C51 C52 H52 119.9 . .
C53 C52 H52 119.9 . .
C54 C53 C52 120.5(7) . .
C54 C53 H53 119.7 . .
C52 C53 H53 119.7 . .
C55 C54 C53 120.5(7) . .
C55 C54 H54 119.7 . .
C53 C54 H54 119.7 . .
C54 C55 C56 119.4(7) . .
C54 C55 H55 120.3 . .
C56 C55 H55 120.3 . .
C55 C56 N55 124.2(6) . .
C55 C56 C51 120.4(7) . .
N55 C56 C51 115.4(6) . .
O2 C6 N7 124.1(7) . .
O2 C6 H6 117.9 . .
N7 C6 H6 117.9 . .
N7 C7 H7A 109.5 . .
N7 C7 H7B 109.5 . .
H7A C7 H7B 109.5 . .
N7 C7 H7C 109.5 . .
H7A C7 H7C 109.5 . .
H7B C7 H7C 109.5 . .
N7 C8 H8A 109.5 . .
N7 C8 H8B 109.5 . .
H8A C8 H8B 109.5 . .
N7 C8 H8C 109.5 . .
H8A C8 H8C 109.5 . .
H8B C8 H8C 109.5 . .
O1 C9 N8 123.2(7) . .
O1 C9 H9A 118.4 . .
N8 C9 H9A 118.4 . .
O1 C9 H9B 118.4 . .
N8 C9 H9B 118.4 . .
H9A C9 H9B 0.0 . .
C9 N8 C10 123.9(11) . .
C9 N8 C11 120.9(9) . .
C10 N8 C11 115.1(13) . .
N8 C10 H10A 109.5 . .
N8 C10 H10B 109.5 . .
H10A C10 H10B 109.5 . .
N8 C10 H10C 109.5 . .
H10A C10 H10C 109.5 . .
H10B C10 H10C 109.5 . .
N8 C11 H11A 109.5 . .
N8 C11 H11B 109.5 . .
H11A C11 H11B 109.5 . .
N8 C11 H11C 109.5 . .
H11A C11 H11C 109.5 . .
H11B C11 H11C 109.5 . .
H35A C35A H35B 109.5 . .
H35A C35A H35C 109.5 . .
H35B C35A H35C 109.5 . .
H36A C36A H36B 109.5 . .
H36A C36A H36C 109.5 . .
H36B C36A H36C 109.5 . .
C37 O3 Fe3 132.1(7) . .
C37 N9 C38 121.2(12) . .
C37 N9 C39 120.3(12) . .
C38 N9 C39 118.3(12) . .
O3 C37 N9 128.9(12) . .
O3 C37 H37 115.6 . .
N9 C37 H37 115.6 . .
C37A N9A C38A 120.4(14) . .
C37A N9A C39A 120.5(14) . .
C38A N9A C39A 118.6(14) . .
N9A C37A H37A 115.7 . .
N9A C38A H38D 109.5 . .
N9A C38A H38E 109.5 . .
H38D C38A H38E 109.5 . .
N9A C38A H38F 109.5 . .
H38D C38A H38F 109.5 . .
H38E C38A H38F 109.5 . .
N9A C39A H39D 109.5 . .
N9A C39A H39E 109.5 . .
H39D C39A H39E 109.5 . .
N9A C39A H39F 109.5 . .
H39D C39A H39F 109.5 . .
H39E C39A H39F 109.5 . .
C41 N4 C4 107.1(5) . .
C41 N4 Fe1 108.2(4) . .
C4 N4 Fe1 122.2(4) . .
C41 N4 Fe2 115.6(4) . .
C4 N4 Fe2 116.7(4) . .
Fe1 N4 Fe2 86.1(2) . .
C46 N44 Fe1 111.6(4) . .
C46 N44 Fe3 119.2(4) . 3_666
Fe1 N44 Fe3 88.6(2) . 3_666
C46 N44 H44A 111.8 . .
Fe1 N44 H44A 111.8 . .
Fe3 N44 H44A 111.8 3_666 .
C31 N3 C3 108.6(5) . .
C31 N3 Fe3 107.3(4) . .
C3 N3 Fe3 121.6(4) . .
C31 N3 Fe1 116.0(4) . .
C3 N3 Fe1 115.7(4) . .
Fe3 N3 Fe1 86.3(2) . .
C36 N33 Fe3 111.1(5) . .
C36 N33 Fe2 119.4(5) . 3_666
Fe3 N33 Fe2 89.9(2) . 3_666
C36 N33 H33A 111.5 . .
Fe3 N33 H33A 111.5 . .
Fe2 N33 H33A 111.5 3_666 .
C51 N5 C5 108.3(5) . .
C51 N5 Fe2 108.2(4) . .
C5 N5 Fe2 121.8(5) . .
C51 N5 Fe3 115.9(4) . .
C5 N5 Fe3 115.7(4) . .
Fe2 N5 Fe3 85.8(2) . .
C56 N55 Fe2 110.4(4) . .
C56 N55 Fe1 121.0(4) . 3_666
Fe2 N55 Fe1 89.7(2) . 3_666
C56 N55 H55A 111.2 . .
Fe2 N55 H55A 111.2 . .
Fe1 N55 H55A 111.2 3_666 .
C6 N7 C7 122.2(7) . .
C6 N7 C8 121.1(7) . .
C7 N7 C8 116.5(7) . .
C6 O2 Fe2 128.1(5) . .
C9 O1 Fe1 127.2(5) . .
N44 Fe1 N55 89.8(2) . 3_666
N44 Fe1 N4 83.4(2) . .
N55 Fe1 N4 173.0(2) 3_666 .
N44 Fe1 N3 176.8(2) . .
N55 Fe1 N3 91.8(2) 3_666 .
N4 Fe1 N3 94.9(2) . .
N44 Fe1 O1 92.4(2) . .
N55 Fe1 O1 87.6(2) 3_666 .
N4 Fe1 O1 90.9(2) . .
N3 Fe1 O1 84.9(2) . .
N44 Fe1 Fe2 88.09(17) . .
N55 Fe1 Fe2 134.62(17) 3_666 .
N4 Fe1 Fe2 47.22(16) . .
N3 Fe1 Fe2 92.72(16) . .
O1 Fe1 Fe2 137.80(15) . .
N44 Fe1 Fe3 46.36(17) . 3_666
N55 Fe1 Fe3 86.08(16) 3_666 3_666
N4 Fe1 Fe3 90.48(16) . 3_666
N3 Fe1 Fe3 136.53(17) . 3_666
O1 Fe1 Fe3 138.21(15) . 3_666
Fe2 Fe1 Fe3 60.73(4) . 3_666
N44 Fe1 Fe3 136.10(17) . .
N55 Fe1 Fe3 92.90(17) 3_666 .
N4 Fe1 Fe3 93.26(17) . .
N3 Fe1 Fe3 46.57(17) . .
O1 Fe1 Fe3 131.47(15) . .
Fe2 Fe1 Fe3 59.90(4) . .
Fe3 Fe1 Fe3 90.11(4) 3_666 .
N44 Fe1 Fe2 93.75(18) . 3_666
N55 Fe1 Fe2 44.73(17) 3_666 3_666
N4 Fe1 Fe2 137.30(17) . 3_666
N3 Fe1 Fe2 89.35(17) . 3_666
O1 Fe1 Fe2 131.79(15) . 3_666
Fe2 Fe1 Fe2 90.19(4) . 3_666
Fe3 Fe1 Fe2 59.57(3) 3_666 3_666
Fe3 Fe1 Fe2 60.16(4) . 3_666
N33 Fe3 N44 89.2(2) . 3_666
N33 Fe3 N3 83.3(2) . .
N44 Fe3 N3 172.3(2) 3_666 .
N33 Fe3 O3 90.7(2) . .
N44 Fe3 O3 89.3(2) 3_666 .
N3 Fe3 O3 89.1(2) . .
N33 Fe3 N5 177.2(2) . .
N44 Fe3 N5 92.8(2) 3_666 .
N3 Fe3 N5 94.7(2) . .
O3 Fe3 N5 87.3(2) . .
N33 Fe3 Fe2 135.26(17) . .
N44 Fe3 Fe2 93.66(16) 3_666 .
N3 Fe3 Fe2 92.92(16) . .
O3 Fe3 Fe2 133.91(17) . .
N5 Fe3 Fe2 46.65(17) . .
N33 Fe3 Fe1 92.67(17) . 3_666
N44 Fe3 Fe1 45.01(16) 3_666 3_666
N3 Fe3 Fe1 136.82(17) . 3_666
O3 Fe3 Fe1 134.08(16) . 3_666
N5 Fe3 Fe1 90.17(16) . 3_666
Fe2 Fe3 Fe1 60.67(4) . 3_666
N33 Fe3 Fe1 87.46(18) . .
N44 Fe3 Fe1 134.54(17) 3_666 .
N3 Fe3 Fe1 47.09(16) . .
O3 Fe3 Fe1 136.03(16) . .
N5 Fe3 Fe1 92.59(17) . .
Fe2 Fe3 Fe1 59.67(4) . .
Fe1 Fe3 Fe1 89.89(4) 3_666 .
N33 Fe3 Fe2 45.53(17) . 3_666
N44 Fe3 Fe2 86.20(18) 3_666 3_666
N3 Fe3 Fe2 89.73(17) . 3_666
O3 Fe3 Fe2 135.99(17) . 3_666
N5 Fe3 Fe2 136.63(17) . 3_666
Fe2 Fe3 Fe2 90.08(4) . 3_666
Fe1 Fe3 Fe2 59.42(3) 3_666 3_666
Fe1 Fe3 Fe2 60.20(4) . 3_666
N55 Fe2 N33 90.1(2) . 3_666
N55 Fe2 N5 83.0(2) . .
N33 Fe2 N5 172.8(2) 3_666 .
N55 Fe2 N4 177.5(2) . .
N33 Fe2 N4 91.7(2) 3_666 .
N5 Fe2 N4 95.2(2) . .
N55 Fe2 O2 92.6(2) . .
N33 Fe2 O2 90.0(2) 3_666 .
N5 Fe2 O2 88.4(2) . .
N4 Fe2 O2 85.7(2) . .
N55 Fe2 Fe1 135.05(17) . .
N33 Fe2 Fe1 92.31(17) 3_666 .
N5 Fe2 Fe1 93.91(17) . .
N4 Fe2 Fe1 46.65(16) . .
O2 Fe2 Fe1 132.30(15) . .
N55 Fe2 Fe3 86.78(17) . .
N33 Fe2 Fe3 134.17(18) 3_666 .
N5 Fe2 Fe3 47.60(17) . .
N4 Fe2 Fe3 93.28(16) . .
O2 Fe2 Fe3 135.80(15) . .
Fe1 Fe2 Fe3 60.44(4) . .
N55 Fe2 Fe3 93.08(17) . 3_666
N33 Fe2 Fe3 44.59(17) 3_666 3_666
N5 Fe2 Fe3 137.40(17) . 3_666
N4 Fe2 Fe3 89.40(17) . 3_666
O2 Fe2 Fe3 134.18(15) . 3_666
Fe1 Fe2 Fe3 59.85(4) . 3_666
Fe3 Fe2 Fe3 89.92(4) . 3_666
N55 Fe2 Fe1 45.57(17) . 3_666
N33 Fe2 Fe1 86.40(18) 3_666 3_666
N5 Fe2 Fe1 90.10(17) . 3_666
N4 Fe2 Fe1 136.34(17) . 3_666
O2 Fe2 Fe1 137.88(15) . 3_666
Fe1 Fe2 Fe1 89.80(4) . 3_666
Fe3 Fe2 Fe1 59.76(4) . 3_666
Fe3 Fe2 Fe1 59.64(4) 3_666 3_666
F3 B1 F2 112.3(8) . .
F3 B1 F4 110.4(7) . .
F2 B1 F4 108.8(7) . .
F3 B1 F1 107.6(7) . .
F2 B1 F1 108.3(7) . .
F4 B1 F1 109.4(8) . .
F6 B2 F7 112.8(14) . .
F6 B2 F8 110.8(15) . .
F7 B2 F8 110.2(13) . .
F6 B2 F5 107.3(13) . .
F7 B2 F5 105.9(13) . .
F8 B2 F5 109.6(16) . .
F6A B2A F7A 112.0(19) . .
F6A B2A F8A 110.3(19) . .
F7A B2A F8A 112(2) . .
F6A B2A F5A 111.4(19) . .
F7A B2A F5A 101.1(17) . .
F8A B2A F5A 110(2) . .
C3S N1S C1S 113.4(17) . .
C3S N1S C2S 128(2) . .
C1S N1S C2S 118(2) . .
O1S C1S N1S 124(3) . .
O1S C1S H1S 118.2 . .
N1S C1S H1S 118.2 . .
N1S C2S H2SA 109.5 . .
N1S C2S H2SB 109.5 . .
H2SA C2S H2SB 109.5 . .
N1S C2S H2SC 109.5 . .
H2SA C2S H2SC 109.5 . .
H2SB C2S H2SC 109.5 . .
N1S C3S H3SA 109.5 . .
N1S C3S H3SB 109.5 . .
H3SA C3S H3SB 109.5 . .
N1S C3S H3SC 109.5 . .
H3SA C3S H3SC 109.5 . .
H3SB C3S H3SC 109.5 . .
O1T C1T H1T 120.1 . .
H2TA C2T H2TB 109.5 . .
H2TA C2T H2TC 109.5 . .
H2TB C2T H2TC 109.5 . .
H3TA C3T H3TB 109.5 . .
H3TA C3T H3TC 109.5 . .
H3TB C3T H3TC 109.5 . .
C4S N2S C5S 120.6(17) . .
C4S N2S C6S 122.5(17) . .
C5S N2S C6S 116.4(17) . .
O2S C4S N2S 127(2) . .
O2S C4S H4S 116.7 . .
N2S C4S H4S 116.7 . .
C4T N2T C6T 121(2) . .
C4T N2T C5T 122.7(18) . .
C6T N2T C5T 115.8(19) . .
O2T C4T N2T 129(3) . .
O2T C4T H4T 115.5 . .
N2T C4T H4T 115.5 . .
N2T C5T H5TA 109.5 . .
N2T C5T H5TB 109.5 . .
H5TA C5T H5TB 109.5 . .
N2T C5T H5TC 109.5 . .
H5TA C5T H5TC 109.5 . .
H5TB C5T H5TC 109.5 . .
N2T C6T H6TA 109.5 . .
N2T C6T H6TB 109.5 . .
H6TA C6T H6TB 109.5 . .
N2T C6T H6TC 109.5 . .
H6TA C6T H6TC 109.5 . .
H6TB C6T H6TC 109.5 . .

loop_
_geom_bond_atom_site_label_1
_geom_bond_atom_site_label_2
_geom_bond_distance
_geom_bond_site_symmetry_2
C2 C5 1.513(10) .
C2 C3 1.514(10) .
C2 C1 1.533(10) .
C2 C4 1.537(10) .
C4 N4 1.474(9) .
C4 H4A 0.9900 .
C4 H4B 0.9900 .
C3 N3 1.477(9) .
C3 H3A 0.9900 .
C3 H3B 0.9900 .
C5 N5 1.472(9) .
C5 H5A 0.9900 .
C5 H5B 0.9900 .
C1 H1A 0.9800 .
C1 H1B 0.9800 .
C1 H1C 0.9800 .
C41 C46 1.406(10) .
C41 C42 1.412(10) .
C41 N4 1.453(9) .
C42 C43 1.393(11) .
C42 H42 0.9500 .
C43 C44 1.364(12) .
C43 H43 0.9500 .
C44 C45 1.394(11) .
C44 H44 0.9500 .
C45 C46 1.393(10) .
C45 H45 0.9500 .
C46 N44 1.412(9) .
C31 C36 1.401(10) .
C31 C32 1.406(10) .
C31 N3 1.449(8) .
C32 C33 1.400(11) .
C32 H32 0.9500 .
C33 C34 1.379(12) .
C33 H33 0.9500 .
C34 C35 1.386(11) .
C34 H34 0.9500 .
C35 C36 1.387(10) .
C35 H35 0.9500 .
C36 N33 1.403(9) .
C51 C52 1.381(10) .
C51 C56 1.409(9) .
C51 N5 1.449(9) .
C52 C53 1.385(11) .
C52 H52 0.9500 .
C53 C54 1.382(11) .
C53 H53 0.9500 .
C54 C55 1.372(11) .
C54 H54 0.9500 .
C55 C56 1.394(10) .
C55 H55 0.9500 .
C56 N55 1.399(9) .
C6 O2 1.260(9) .
C6 N7 1.298(9) .
C6 H6 0.9500 .
C7 N7 1.448(10) .
C7 H7A 0.9800 .
C7 H7B 0.9800 .
C7 H7C 0.9800 .
C8 N7 1.469(10) .
C8 H8A 0.9800 .
C8 H8B 0.9800 .
C8 H8C 0.9800 .
C9 O1 1.254(9) .
C9 N8 1.324(10) .
C9 H9A 0.9500 .
C9 H9B 0.9500 .
N8 C10 1.445(14) .
N8 C11 1.479(13) .
C10 H10A 0.9800 .
C10 H10B 0.9800 .
C10 H10C 0.9800 .
C11 H11A 0.9800 .
C11 H11B 0.9800 .
C11 H11C 0.9800 .
C35A H35A 0.9800 .
C35A H35B 0.9800 .
C35A H35C 0.9800 .
C36A H36A 0.9800 .
C36A H36B 0.9800 .
C36A H36C 0.9800 .
O3 C37 1.197(12) .
O3 Fe3 2.014(5) .
N9 C37 1.317(14) .
N9 C38 1.437(16) .
N9 C39 1.468(16) .
C37 H37 0.9500 .
C38 H38A 0.9800 .
C38 H38B 0.9800 .
C38 H38C 0.9800 .
C39 H39A 0.9800 .
C39 H39B 0.9800 .
C39 H39C 0.9800 .
N9A C37A 1.321(16) .
N9A C38A 1.433(18) .
N9A C39A 1.467(19) .
C37A H37A 0.9500 .
C38A H38D 0.9800 .
C38A H38E 0.9800 .
C38A H38F 0.9800 .
C39A H39D 0.9800 .
C39A H39E 0.9800 .
C39A H39F 0.9800 .
N4 Fe1 1.984(6) .
N4 Fe2 2.002(6) .
N44 Fe1 1.934(6) .
N44 Fe3 1.979(6) 3_666
N44 H44A 0.9300 .
N3 Fe3 1.996(6) .
N3 Fe1 2.013(6) .
N33 Fe3 1.936(6) .
N33 Fe2 1.968(6) 3_666
N33 H33A 0.9300 .
N5 Fe2 1.989(6) .
N5 Fe3 2.020(6) .
N55 Fe2 1.941(6) .
N55 Fe1 1.970(6) 3_666
N55 H55A 0.9300 .
O2 Fe2 2.031(5) .
O1 Fe1 2.023(5) .
Fe1 N55 1.970(6) 3_666
Fe1 Fe2 2.7219(14) .
Fe1 Fe3 2.7338(13) 3_666
Fe1 Fe3 2.7430(14) .
Fe1 Fe2 2.7587(14) 3_666
Fe3 N44 1.979(6) 3_666
Fe3 Fe2 2.7283(14) .
Fe3 Fe1 2.7337(13) 3_666
Fe3 Fe2 2.7577(14) 3_666
Fe2 N33 1.968(6) 3_666
Fe2 Fe3 2.7578(14) 3_666
Fe2 Fe1 2.7587(14) 3_666
B1 F3 1.371(10) .
B1 F2 1.377(11) .
B1 F4 1.387(10) .
B1 F1 1.395(11) .
B2 F6 1.363(16) .
B2 F7 1.367(14) .
B2 F8 1.381(14) .
B2 F5 1.405(18) .
B2A F6A 1.363(17) .
B2A F7A 1.365(17) .
B2A F8A 1.373(16) .
B2A F5A 1.39(2) .
O1S C1S 1.23(2) .
N1S C3S 1.41(2) .
N1S C1S 1.42(3) .
N1S C2S 1.52(3) .
C1S H1S 0.9500 .
C2S H2SA 0.9800 .
C2S H2SB 0.9800 .
C2S H2SC 0.9800 .
C3S H3SA 0.9800 .
C3S H3SB 0.9800 .
C3S H3SC 0.9800 .
O1T C1T 1.24(2) .
C1T H1T 0.9500 .
C2T H2TA 0.9800 .
C2T H2TB 0.9800 .
C2T H2TC 0.9800 .
C3T H3TA 0.9800 .
C3T H3TB 0.9800 .
C3T H3TC 0.9800 .
O2S C4S 1.23(2) .
N2S C4S 1.30(2) .
N2S C5S 1.41(2) .
N2S C6S 1.46(2) .
C4S H4S 0.9500 .
C6S H6SA 0.9800 .
C6S H6SB 0.9800 .
C6S H6SC 0.9800 .
C5S H5SA 0.9800 .
C5S H5SB 0.9800 .
C5S H5SC 0.9800 .
O2T C4T 1.23(3) .
N2T C4T 1.30(2) .
N2T C6T 1.41(2) .
N2T C5T 1.47(2) .
C4T H4T 0.9500 .
C5T H5TA 0.9800 .
C5T H5TB 0.9800 .
C5T H5TC 0.9800 .
C6T H6TA 0.9800 .
C6T H6TB 0.9800 .
C6T H6TC 0.9800 .
